data_4514382
loop_
_publ_author_name
'Esteban, Francisco'
'Cie\'slik, Wioleta'
'Arpa, Enrique M.'
'Guerrero-Corella, Andrea'
'D\'iaz-Tendero, Sergio'
'Perles, Josefina'
'Fern\'andez-Salas, Jos\'e A'
'Fraile, Alberto'
'Alem\'an, Jos\'e'

_publ_section_title
;
 Intramolecular Hydrogen Bond Activation: Thiourea-Organocatalyzed
 Enantioselective 1,3-Dipolar Cycloaddition of Salicylaldehyde-Derived
 Azomethine Ylides with Nitroalkenes.
;
_journal_issue 3
_journal_name_full 'ACS catalysis'
_journal_page_first 1884
_journal_page_last 1890
_journal_paper_doi 10.1021/acscatal.7b03553
_journal_volume 8
_journal_year 2018
_chemical_absolute_configuration syn
_chemical_formula_sum 'C20 H19 N O4'
_chemical_formula_weight 337.36
_chemical_name_common AGC236
_space_group_crystal_system monoclinic
_space_group_IT_number 4
_space_group_name_Hall 'P 2yb'
_space_group_name_H-M_alt 'P 1 21 1'
_symmetry_space_group_name_Hall 'P 2yb'
_symmetry_space_group_name_H-M 'P 1 21 1'
_atom_sites_solution_hydrogens mixed
_cell_angle_alpha 90
_cell_angle_beta 94.6009(17)
_cell_angle_gamma 90
_cell_formula_units_Z 2
_cell_length_a 8.8134(3)
_cell_length_b 9.1977(3)
_cell_length_c 10.6394(4)
_cell_measurement_reflns_used 4994
_cell_measurement_temperature 293.(2)
_cell_measurement_theta_max 23.1669
_cell_measurement_theta_min 2.8898
_cell_volume 859.68(5)
_computing_cell_refinement 'Bruker SAINT'
_computing_data_collection 'Bruker APEX2'
_computing_data_reduction 'Bruker SAINT'
_computing_molecular_graphics 'Bruker SHELXTL'
_computing_publication_material 'Bruker SHELXTL'
_computing_structure_refinement 'SHELXL-2014 (Sheldrick 2014)'
_computing_structure_solution 'SHELXS-97 (Sheldrick 2008)'
_diffrn_ambient_temperature 293.(2)
_diffrn_detector_area_resol_mean 8.3333
_diffrn_measured_fraction_theta_full 1.000
_diffrn_measured_fraction_theta_max 1.000
_diffrn_measurement_device_type 'Bruker Kappa Apex II'
_diffrn_measurement_method '\f and \w scans'
_diffrn_radiation_type 'Mo K\a'
_diffrn_radiation_wavelength 0.71073
_diffrn_reflns_av_R_equivalents 0.0321
_diffrn_reflns_av_unetI/netI 0.0286
_diffrn_reflns_limit_h_max 10
_diffrn_reflns_limit_h_min -10
_diffrn_reflns_limit_k_max 11
_diffrn_reflns_limit_k_min -11
_diffrn_reflns_limit_l_max 12
_diffrn_reflns_limit_l_min -12
_diffrn_reflns_number 12984
_diffrn_reflns_theta_full 25.35
_diffrn_reflns_theta_max 25.35
_diffrn_reflns_theta_min 1.92
_exptl_absorpt_coefficient_mu 0.091
_exptl_absorpt_correction_T_max 0.99
_exptl_absorpt_correction_T_min 0.93
_exptl_absorpt_correction_type multi-scan
_exptl_absorpt_process_details sadabs
_exptl_crystal_colour 'clear colourless'
_exptl_crystal_density_diffrn 1.303
_exptl_crystal_density_method 'not measured'
_exptl_crystal_description prismatic
_exptl_crystal_F_000 356
_exptl_crystal_size_max 0.160
_exptl_crystal_size_mid 0.140
_exptl_crystal_size_min 0.060
_refine_diff_density_max 0.126
_refine_diff_density_min -0.170
_refine_ls_abs_structure_details
;

Flack x determined using 1058 quotients [(I+)-(I-)]/[(I+)+(I-)]
(Parsons, Flack and Wagner, Acta Cryst. B69 (2013) 249-259).
;
_refine_ls_abs_structure_Flack -1.0(6)
_refine_ls_extinction_method none
_refine_ls_goodness_of_fit_ref 1.107
_refine_ls_hydrogen_treatment mixed
_refine_ls_matrix_type full
_refine_ls_number_parameters 232
_refine_ls_number_reflns 3134
_refine_ls_number_restraints 1
_refine_ls_restrained_S_all 1.107
_refine_ls_R_factor_all 0.0491
_refine_ls_R_factor_gt 0.0372
_refine_ls_shift/su_max 0.000
_refine_ls_shift/su_mean 0.000
_refine_ls_structure_factor_coef Fsqd
_refine_ls_weighting_details 'w=1/[\s^2^(Fo^2^)+(0.0642P)^2^+0.0306P] where P=(Fo^2^+2Fc^2^)/3'
_refine_ls_weighting_scheme calc
_refine_ls_wR_factor_gt 0.0928
_refine_ls_wR_factor_ref 0.1080
_reflns_number_gt 2659
_reflns_number_total 3134
_reflns_threshold_expression 'I > 2\s(I)'
_cod_data_source_file cs7b03553_si_002.cif
_cod_data_source_block 02052FrancsicoEsteban
_cod_depositor_comments 'Adding full bibliography for 4514381--4514383.cif.'
_cod_database_code 4514382

loop_
_space_group_symop_operation_xyz
'x, y, z'
'-x, y+1/2, -z'

loop_
_atom_site_type_symbol
_atom_site_label
_atom_site_fract_x
_atom_site_fract_y
_atom_site_fract_z
_atom_site_U_iso_or_equiv
_atom_site_adp_type
_atom_site_calc_flag
_atom_site_refinement_flags_adp
_atom_site_refinement_flags_posn
_atom_site_occupancy
C C1 0.7195(3) 0.4242(3) 0.7054(3) 0.0347(6) Uani d . . 1
C C2 0.5566(3) 0.4466(3) 0.7427(3) 0.0377(6) Uani d . . 1
H H2 0.5158 0.3522 0.7663 0.045 Uiso calc U R 1
C C3 0.4725(3) 0.4951(3) 0.6171(3) 0.0380(6) Uani d . . 1
H H3 0.5 0.5962 0.6008 0.046 Uiso calc U R 1
C C4 0.5468(3) 0.3964(3) 0.5226(3) 0.0380(6) Uani d . . 1
H H4 0.4837 0.3091 0.5094 0.046 Uiso calc U R 1
C C5 0.8220(3) 0.3316(3) 0.7962(3) 0.0367(6) Uani d . . 1
C C6 0.7649(3) 0.2389(4) 0.8827(3) 0.0509(8) Uani d . . 1
H H6 0.6604 0.2348 0.8894 0.061 Uiso calc U R 1
C C7 0.8605(4) 0.1523(4) 0.9596(3) 0.0592(9) Uani d . . 1
H H7 0.8193 0.0903 1.0169 0.071 Uiso calc U R 1
C C8 1.0139(4) 0.1558(4) 0.9530(3) 0.0576(9) Uani d . . 1
H H8 1.0775 0.096 1.0042 0.069 Uiso calc U R 1
C C9 1.0720(4) 0.2488(5) 0.8700(5) 0.0812(13) Uani d . . 1
H H9 1.1768 0.2542 0.8655 0.097 Uiso calc U R 1
C C10 0.9770(3) 0.3356(5) 0.7921(4) 0.0702(11) Uani d . . 1
H H10 1.0192 0.3981 0.7357 0.084 Uiso calc U R 1
C C11 0.7865(3) 0.5749(3) 0.6904(3) 0.0422(7) Uani d . . 1
C C12 0.8905(4) 0.6083(4) 0.6037(4) 0.0615(10) Uani d . . 1
H H12 0.9175 0.538 0.5468 0.074 Uiso calc U R 1
C C13 0.9548(5) 0.7462(6) 0.6011(6) 0.0873(15) Uani d . . 1
H H13 1.0267 0.7666 0.5442 0.105 Uiso calc U R 1
C C14 0.9128(6) 0.8522(5) 0.6817(6) 0.0952(16) Uani d . . 1
H H14 0.9572 0.9438 0.6799 0.114 Uiso calc U R 1
C C15 0.8069(6) 0.8242(4) 0.7642(5) 0.0822(14) Uani d . . 1
H H15 0.7764 0.8965 0.8179 0.099 Uiso calc U R 1
C C16 0.7448(4) 0.6858(4) 0.7672(3) 0.0524(8) Uani d . . 1
C C17 0.5421(4) 0.5502(4) 0.8484(3) 0.0524(8) Uani d . . 1
C C18 0.3006(3) 0.4839(4) 0.6137(4) 0.0604(9) Uani d . . 1
H H18A 0.2566 0.5114 0.5316 0.091 Uiso calc U R 1
H H18B 0.2638 0.5476 0.676 0.091 Uiso calc U R 1
H H18C 0.2723 0.3856 0.6313 0.091 Uiso calc U R 1
C C19 0.5618(4) 0.4664(3) 0.3961(3) 0.0450(7) Uani d . . 1
C C20 0.6444(6) 0.4247(5) 0.1925(3) 0.0835(13) Uani d . . 1
H H20A 0.5505 0.4631 0.1542 0.125 Uiso calc U R 1
H H20B 0.6771 0.3451 0.1428 0.125 Uiso calc U R 1
H H20C 0.7206 0.4995 0.1969 0.125 Uiso calc U R 1
N N1 0.6972(3) 0.3514(3) 0.5814(2) 0.0430(6) Uani d . . 1
O O1 0.6392(3) 0.6646(3) 0.8571(2) 0.0650(7) Uani d . . 1
O O2 0.4514(3) 0.5394(4) 0.9253(2) 0.0861(10) Uani d . . 1
O O3 0.6218(3) 0.3739(3) 0.3184(2) 0.0675(7) Uani d . . 1
O O4 0.5217(4) 0.5854(3) 0.3655(2) 0.0859(10) Uani d . . 1
H H1N 0.695(5) 0.253(6) 0.604(4) 0.081(13) Uiso d . . 1

loop_
_atom_site_aniso_label
_atom_site_aniso_U_11
_atom_site_aniso_U_22
_atom_site_aniso_U_33
_atom_site_aniso_U_12
_atom_site_aniso_U_13
_atom_site_aniso_U_23
C1 0.0345(12) 0.0368(14) 0.0335(15) 0.0023(11) 0.0071(11) -0.0004(11)
C2 0.0339(13) 0.0409(15) 0.0391(15) 0.0026(12) 0.0077(11) 0.0012(12)
C3 0.0340(14) 0.0394(15) 0.0402(15) -0.0013(11) 0.0015(11) 0.0008(12)
C4 0.0413(14) 0.0318(13) 0.0403(16) -0.0035(11) -0.0010(12) -0.0007(12)
C5 0.0365(13) 0.0362(14) 0.0376(15) 0.0027(12) 0.0048(11) -0.0004(12)
C6 0.0393(15) 0.0595(19) 0.054(2) 0.0052(14) 0.0056(14) 0.0144(16)
C7 0.061(2) 0.063(2) 0.054(2) 0.0067(17) 0.0045(16) 0.0190(17)
C8 0.0588(19) 0.0525(19) 0.058(2) 0.0097(16) -0.0145(17) 0.0081(17)
C9 0.0370(17) 0.093(3) 0.113(3) 0.010(2) 0.004(2) 0.036(3)
C10 0.0399(16) 0.079(2) 0.093(3) 0.0069(18) 0.0127(17) 0.043(2)
C11 0.0331(13) 0.0419(16) 0.0502(18) 0.0008(12) -0.0051(12) 0.0080(14)
C12 0.0459(17) 0.061(2) 0.079(3) 0.0017(15) 0.0137(17) 0.0261(19)
C13 0.055(2) 0.083(3) 0.123(4) -0.018(2) -0.004(2) 0.055(3)
C14 0.082(3) 0.056(3) 0.140(4) -0.026(2) -0.039(3) 0.032(3)
C15 0.090(3) 0.046(2) 0.103(3) -0.006(2) -0.039(3) -0.004(2)
C16 0.0527(19) 0.0434(17) 0.058(2) 0.0014(14) -0.0140(16) -0.0041(15)
C17 0.0519(17) 0.070(2) 0.0355(17) 0.0241(17) 0.0050(14) -0.0001(15)
C18 0.0372(16) 0.073(2) 0.070(2) 0.0025(16) -0.0027(15) 0.0016(19)
C19 0.0564(17) 0.0382(16) 0.0391(16) -0.0029(14) -0.0037(13) -0.0031(14)
C20 0.119(3) 0.090(3) 0.044(2) -0.003(3) 0.024(2) 0.005(2)
N1 0.0489(13) 0.0416(14) 0.0388(14) 0.0103(11) 0.0047(10) -0.0057(12)
O1 0.0774(16) 0.0628(15) 0.0533(15) 0.0129(13) -0.0038(12) -0.0249(12)
O2 0.0808(18) 0.128(3) 0.0534(14) 0.0335(18) 0.0317(14) 0.0000(16)
O3 0.1039(19) 0.0581(15) 0.0432(12) 0.0147(13) 0.0234(12) 0.0039(11)
O4 0.158(3) 0.0488(15) 0.0519(15) 0.0301(16) 0.0127(16) 0.0085(12)

loop_
_atom_type_symbol
_atom_type_description
_atom_type_scat_dispersion_real
_atom_type_scat_dispersion_imag
_atom_type_scat_source
C C 0.0033 0.0016 'International Tables Vol C Tables 4.2.6.8 and 6.1.1.4'
H H 0.0000 0.0000 'International Tables Vol C Tables 4.2.6.8 and 6.1.1.4'
N N 0.0061 0.0033 'International Tables Vol C Tables 4.2.6.8 and 6.1.1.4'
O O 0.0106 0.0060 'International Tables Vol C Tables 4.2.6.8 and 6.1.1.4'

loop_
_geom_angle_atom_site_label_1
_geom_angle_atom_site_label_2
_geom_angle_atom_site_label_3
_geom_angle
N1 C1 C11 110.2(2)
N1 C1 C5 110.0(2)
C11 C1 C5 111.1(2)
N1 C1 C2 103.4(2)
C11 C1 C2 106.5(2)
C5 C1 C2 115.4(2)
C17 C2 C1 114.9(2)
C17 C2 C3 113.9(2)
C1 C2 C3 102.1(2)
C17 C2 H2 108.6
C1 C2 H2 108.6
C3 C2 H2 108.6
C18 C3 C4 114.9(2)
C18 C3 C2 114.3(2)
C4 C3 C2 101.3(2)
C18 C3 H3 108.7
C4 C3 H3 108.7
C2 C3 H3 108.7
N1 C4 C19 110.9(2)
N1 C4 C3 107.6(2)
C19 C4 C3 113.8(2)
N1 C4 H4 108.1
C19 C4 H4 108.1
C3 C4 H4 108.1
C10 C5 C6 117.1(3)
C10 C5 C1 120.3(3)
C6 C5 C1 122.5(2)
C5 C6 C7 120.9(3)
C5 C6 H6 119.5
C7 C6 H6 119.5
C8 C7 C6 121.3(3)
C8 C7 H7 119.4
C6 C7 H7 119.4
C7 C8 C9 118.5(3)
C7 C8 H8 120.8
C9 C8 H8 120.8
C8 C9 C10 120.7(3)
C8 C9 H9 119.7
C10 C9 H9 119.7
C5 C10 C9 121.5(3)
C5 C10 H10 119.2
C9 C10 H10 119.2
C16 C11 C12 117.0(3)
C16 C11 C1 119.3(3)
C12 C11 C1 123.7(3)
C11 C12 C13 120.5(4)
C11 C12 H12 119.7
C13 C12 H12 119.7
C14 C13 C12 120.4(4)
C14 C13 H13 119.8
C12 C13 H13 119.8
C15 C14 C13 120.3(4)
C15 C14 H14 119.8
C13 C14 H14 119.8
C14 C15 C16 118.8(4)
C14 C15 H15 120.6
C16 C15 H15 120.6
C11 C16 C15 122.9(4)
C11 C16 O1 121.8(3)
C15 C16 O1 115.4(4)
O2 C17 O1 118.1(3)
O2 C17 C2 124.6(4)
O1 C17 C2 117.2(3)
C3 C18 H18A 109.5
C3 C18 H18B 109.5
H18A C18 H18B 109.5
C3 C18 H18C 109.5
H18A C18 H18C 109.5
H18B C18 H18C 109.5
O4 C19 O3 123.1(3)
O4 C19 C4 126.3(3)
O3 C19 C4 110.5(3)
O3 C20 H20A 109.5
O3 C20 H20B 109.5
H20A C20 H20B 109.5
O3 C20 H20C 109.5
H20A C20 H20C 109.5
H20B C20 H20C 109.5
C4 N1 C1 107.5(2)
C4 N1 H1N 110.(3)
C1 N1 H1N 102.(3)
C17 O1 C16 120.8(2)
C19 O3 C20 117.5(3)

loop_
_geom_bond_atom_site_label_1
_geom_bond_atom_site_label_2
_geom_bond_distance
C1 N1 1.479(4)
C1 C11 1.520(4)
C1 C5 1.528(4)
C1 C2 1.534(4)
C2 C17 1.488(4)
C2 C3 1.541(4)
C2 H2 0.98
C3 C18 1.517(4)
C3 C4 1.539(4)
C3 H3 0.98
C4 N1 1.479(4)
C4 C19 1.508(4)
C4 H4 0.98
C5 C10 1.370(4)
C5 C6 1.379(4)
C6 C7 1.380(5)
C6 H6 0.93
C7 C8 1.359(5)
C7 H7 0.93
C8 C9 1.359(6)
C8 H8 0.93
C9 C10 1.384(5)
C9 H9 0.93
C10 H10 0.93
C11 C16 1.376(5)
C11 C12 1.387(4)
C12 C13 1.390(6)
C12 H12 0.93
C13 C14 1.369(8)
C13 H13 0.93
C14 C15 1.357(8)
C14 H14 0.93
C15 C16 1.386(6)
C15 H15 0.93
C16 O1 1.401(5)
C17 O2 1.194(4)
C17 O1 1.355(5)
C18 H18A 0.96
C18 H18B 0.96
C18 H18C 0.96
C19 O4 1.188(4)
C19 O3 1.326(4)
C20 O3 1.447(4)
C20 H20A 0.96
C20 H20B 0.96
C20 H20C 0.96
N1 H1N 0.94(5)

loop_
_geom_hbond_atom_site_label_D
_geom_hbond_atom_site_label_H
_geom_hbond_atom_site_label_A
_geom_hbond_site_symmetry_A
_geom_hbond_distance_DH
_geom_hbond_distance_HA
_geom_hbond_distance_DA
_geom_hbond_angle_DHA
N1 H1N O4 2_646 0.94(5) 2.50(4) 3.194(4) 131.(3)
C20 H20A O2 1_554 0.96 2.62 3.363(5) 134.9
C4 H4 O4 2_646 0.98 2.45 3.174(4) 130.1

loop_
_geom_torsion_atom_site_label_1
_geom_torsion_atom_site_label_2
_geom_torsion_atom_site_label_3
_geom_torsion_atom_site_label_4
_geom_torsion
N1 C1 C2 C17 -165.4(2)
C11 C1 C2 C17 -49.3(3)
C5 C1 C2 C17 74.5(3)
N1 C1 C2 C3 -41.6(3)
C11 C1 C2 C3 74.5(3)
C5 C1 C2 C3 -161.7(2)
C17 C2 C3 C18 -72.5(3)
C1 C2 C3 C18 163.1(2)
C17 C2 C3 C4 163.5(2)
C1 C2 C3 C4 39.0(2)
C18 C3 C4 N1 -146.9(3)
C2 C3 C4 N1 -23.2(3)
C18 C3 C4 C19 89.8(3)
C2 C3 C4 C19 -146.6(2)
N1 C1 C5 C10 81.0(4)
C11 C1 C5 C10 -41.2(4)
C2 C1 C5 C10 -162.6(3)
N1 C1 C5 C6 -97.4(3)
C11 C1 C5 C6 140.4(3)
C2 C1 C5 C6 19.0(4)
C10 C5 C6 C7 -1.3(5)
C1 C5 C6 C7 177.2(3)
C5 C6 C7 C8 0.3(6)
C6 C7 C8 C9 1.0(6)
C7 C8 C9 C10 -1.3(7)
C6 C5 C10 C9 1.0(6)
C1 C5 C10 C9 -177.5(4)
C8 C9 C10 C5 0.3(7)
N1 C1 C11 C16 145.5(3)
C5 C1 C11 C16 -92.4(3)
C2 C1 C11 C16 34.0(3)
N1 C1 C11 C12 -35.3(4)
C5 C1 C11 C12 86.8(3)
C2 C1 C11 C12 -146.8(3)
C16 C11 C12 C13 3.6(5)
C1 C11 C12 C13 -175.6(3)
C11 C12 C13 C14 -1.9(6)
C12 C13 C14 C15 -0.7(7)
C13 C14 C15 C16 1.4(6)
C12 C11 C16 C15 -2.9(5)
C1 C11 C16 C15 176.4(3)
C12 C11 C16 O1 179.2(3)
C1 C11 C16 O1 -1.5(4)
C14 C15 C16 C11 0.4(6)
C14 C15 C16 O1 178.4(4)
C1 C2 C17 O2 -146.2(3)
C3 C2 C17 O2 96.6(4)
C1 C2 C17 O1 33.9(4)
C3 C2 C17 O1 -83.3(3)
N1 C4 C19 O4 -122.0(4)
C3 C4 C19 O4 -0.4(5)
N1 C4 C19 O3 60.5(3)
C3 C4 C19 O3 -177.9(2)
C19 C4 N1 C1 122.7(2)
C3 C4 N1 C1 -2.4(3)
C11 C1 N1 C4 -86.1(3)
C5 C1 N1 C4 151.1(2)
C2 C1 N1 C4 27.4(3)
O2 C17 O1 C16 -177.8(3)
C2 C17 O1 C16 2.1(4)
C11 C16 O1 C17 -19.5(4)
C15 C16 O1 C17 162.5(3)
O4 C19 O3 C20 2.6(5)
C4 C19 O3 C20 -179.8(3)
